data_7223419
loop_
_publ_author_name
'Shah, Tariq A.'
'Ahmad, Zubair'
'Mir, Niyaz A.'
'Muneer, Mohammad'
'Ahmad, Musheer'
'Rath, Nigam P.'

_publ_section_title
;
 One step synthesis of highly functionalized thiazolo[3,2-
 b][1,2,4]triazole, triazolo[1,5-a]pyrimidine and triazolo[3,4-
 b][1,3,4]thiadiazine&#x2020;
;
_journal_name_full 'RSC Adv.'
_journal_paper_doi 10.1039/C5RA21270G
_journal_year 2015
_chemical_formula_moiety 'C24 H17 N3 O2 S'
_chemical_formula_sum 'C24 H17 N3 O2 S'
_chemical_formula_weight 411.47
_chemical_melting_point 444.5(5)
_chemical_name_systematic '2-(6-hydroxy-2,6-diphenylthiazolo[3,2-b][1,2,4]triazol-5(6H)-ylidene)-1-phenylethanone (20)'
_space_group_IT_number 14
_symmetry_cell_setting monoclinic
_symmetry_space_group_name_Hall '-P 2yn'
_symmetry_space_group_name_H-M 'P 1 21/n 1'
_atom_sites_solution_hydrogens geom
_atom_sites_solution_primary direct
_atom_sites_solution_secondary difmap
_audit_creation_method SHELXL-97
_audit_update_record
;
2015-07-06 deposited with the CCDC.
2015-12-02 downloaded from the CCDC.
;
_cell_angle_alpha 90.00
_cell_angle_beta 99.13
_cell_angle_gamma 90.00
_cell_formula_units_Z 8
_cell_length_a 13.409(2)
_cell_length_b 22.777(3)
_cell_length_c 13.401(2)
_cell_measurement_reflns_used 999
_cell_measurement_temperature 100(2)
_cell_volume 4041.0(10)
_computing_structure_refinement 'SHELXL-97 (Sheldrick, 1997)'
_diffrn_ambient_temperature 100(2)
_diffrn_measured_fraction_theta_full 0.962
_diffrn_measured_fraction_theta_max 0.962
_diffrn_radiation_monochromator graphite
_diffrn_radiation_source 'fine-focus sealed tube'
_diffrn_radiation_type MoK\a
_diffrn_radiation_wavelength 0.71073
_diffrn_reflns_av_R_equivalents 0.0728
_diffrn_reflns_av_sigmaI/netI 0.0923
_diffrn_reflns_limit_h_max 15
_diffrn_reflns_limit_h_min -14
_diffrn_reflns_limit_k_max 27
_diffrn_reflns_limit_k_min -27
_diffrn_reflns_limit_l_max 11
_diffrn_reflns_limit_l_min -15
_diffrn_reflns_number 24458
_diffrn_reflns_theta_full 25.00
_diffrn_reflns_theta_max 25.00
_diffrn_reflns_theta_min 2.19
_exptl_absorpt_coefficient_mu 0.186
_exptl_absorpt_correction_T_max 0.9708
_exptl_absorpt_correction_T_min 0.9479
_exptl_absorpt_correction_type empirical
_exptl_absorpt_process_details sadabs
_exptl_crystal_colour Brown
_exptl_crystal_density_diffrn 1.352
_exptl_crystal_density_method 'not measured'
_exptl_crystal_description Needle
_exptl_crystal_F_000 1712
_exptl_crystal_recrystallization_method 'Re-crystallisation from solvent: methanol'
_exptl_crystal_size_max 0.29
_exptl_crystal_size_mid 0.21
_exptl_crystal_size_min 0.16
_refine_diff_density_max 0.376
_refine_diff_density_min -0.376
_refine_diff_density_rms 0.089
_refine_ls_extinction_method none
_refine_ls_goodness_of_fit_ref 1.069
_refine_ls_hydrogen_treatment mixed
_refine_ls_matrix_type full
_refine_ls_number_parameters 541
_refine_ls_number_reflns 6851
_refine_ls_number_restraints 167
_refine_ls_restrained_S_all 1.060
_refine_ls_R_factor_all 0.1414
_refine_ls_R_factor_gt 0.0590
_refine_ls_shift/su_max 0.000
_refine_ls_shift/su_mean 0.001
_refine_ls_structure_factor_coef Fsqd
_refine_ls_weighting_details 'calc w=1/[\s^2^(Fo^2^)+(0.0938P)^2^+41.4775P] where P=(Fo^2^+2Fc^2^)/3'
_refine_ls_weighting_scheme calc
_refine_ls_wR_factor_gt 0.1990
_refine_ls_wR_factor_ref 0.2355
_reflns_number_gt 3332
_reflns_number_total 6851
_reflns_threshold_expression >2sigma(I)
_cod_data_source_file c5ra21270g2.cif
_cod_data_source_block TAM027
_cod_depositor_comments
;
The following automatic conversions were performed:

'_chemical_melting_point' value '444-445' was changed to '444.5(5)' -
the average value was taken and precision was estimated.

'_symmetry_cell_setting' value 'Monoclinic' changed to 'monoclinic'
according to
/usr/data/users/saulius/crontab/automatic-downloads/rss-feeds/RSC/lib/dictionaries/cif_core.dic
dictionary named 'cif_core.dic' version 2.4.2 from 2011-04-26.

Automatic conversion script
Id: cif_fix_values 4268 2015-11-12 08:31:59Z antanas 
;
_cod_original_cell_volume 4041.2(10)
_cod_original_sg_symbol_H-M P21/n
_cod_database_code 7223419

loop_
_symmetry_equiv_pos_as_xyz
'x, y, z'
'-x+1/2, y+1/2, -z+1/2'
'-x, -y, -z'
'x-1/2, -y-1/2, z-1/2'

loop_
_atom_site_label
_atom_site_type_symbol
_atom_site_fract_x
_atom_site_fract_y
_atom_site_fract_z
_atom_site_U_iso_or_equiv
_atom_site_adp_type
_atom_site_occupancy
_atom_site_symmetry_multiplicity
_atom_site_calc_flag
_atom_site_refinement_flags
C1 C 0.2130(10) 0.5729(6) -0.0964(11) 0.074(3) Uani 1 1 d U
C1A C 0.4330(10) 0.0454(5) 0.1969(9) 0.067(3) Uani 1 1 d DU
C2 C 0.1414(12) 0.6132(6) -0.0807(12) 0.089(4) Uani 1 1 d U
H2 H 0.0836 0.6009 -0.0563 0.106 Uiso 1 1 calc R
C2A C 0.4124(12) 0.0206(6) 0.2876(11) 0.083(4) Uani 1 1 d U
H2A H 0.4021 0.0446 0.3412 0.100 Uiso 1 1 calc R
C3 C 0.1543(14) 0.6720(7) -0.1010(15) 0.111(5) Uani 1 1 d U
H3 H 0.1052 0.6993 -0.0911 0.133 Uiso 1 1 calc R
C3A C 0.4077(13) -0.0383(6) 0.2957(14) 0.099(5) Uani 1 1 d U
H3A H 0.3948 -0.0542 0.3563 0.118 Uiso 1 1 calc R
C4 C 0.2413(15) 0.6899(7) -0.1363(14) 0.108(5) Uani 1 1 d U
H4 H 0.2518 0.7293 -0.1493 0.129 Uiso 1 1 calc R
C4A C 0.4207(15) -0.0748(7) 0.2208(16) 0.113(6) Uani 1 1 d U
H4A H 0.4160 -0.1152 0.2293 0.136 Uiso 1 1 calc R
C5 C 0.3110(15) 0.6488(7) -0.1514(15) 0.116(6) Uani 1 1 d U
H5 H 0.3693 0.6603 -0.1754 0.139 Uiso 1 1 calc R
C5A C 0.4409(15) -0.0523(7) 0.1318(14) 0.112(6) Uani 1 1 d U
H5A H 0.4522 -0.0771 0.0796 0.134 Uiso 1 1 calc R
C6 C 0.2971(12) 0.5931(6) -0.1325(13) 0.093(4) Uani 1 1 d U
H6 H 0.3462 0.5661 -0.1441 0.111 Uiso 1 1 calc R
C6A C 0.4441(15) 0.0066(6) 0.1208(11) 0.109(6) Uani 1 1 d DU
H6A H 0.4544 0.0217 0.0587 0.131 Uiso 1 1 calc R
C7 C 0.1907(10) 0.5096(6) -0.0797(12) 0.075(3) Uani 1 1 d U
C7A C 0.4362(8) 0.1089(5) 0.1804(10) 0.057(3) Uani 1 1 d U
C8 C 0.2563(10) 0.4635(5) -0.1076(10) 0.068(3) Uani 1 1 d U
H8 H 0.3155 0.4743 -0.1308 0.081 Uiso 1 1 calc R
C8A C 0.4043(8) 0.1520(5) 0.2508(9) 0.055(3) Uani 1 1 d U
H8A H 0.3841 0.1391 0.3103 0.066 Uiso 1 1 calc R
C9 C 0.2361(9) 0.4081(5) -0.1016(9) 0.056(3) Uani 1 1 d U
C9A C 0.4039(8) 0.2070(5) 0.2314(8) 0.054(3) Uani 1 1 d U
C10 C 0.1655(9) 0.3094(5) -0.0772(9) 0.058(3) Uani 1 1 d U
C10A C 0.4107(9) 0.3108(5) 0.1681(9) 0.056(3) Uani 1 1 d U
C11 C 0.3026(7) 0.3598(4) -0.1315(8) 0.046(2) Uani 1 1 d U
C11A C 0.3640(9) 0.2531(5) 0.3043(8) 0.057(2) Uani 1 1 d U
C12 C 0.3044(8) 0.3615(4) -0.2470(8) 0.048(2) Uani 1 1 d U
C12A C 0.2487(9) 0.2494(4) 0.2982(9) 0.053(2) Uani 1 1 d U
C13 C 0.2147(10) 0.3550(6) -0.3103(10) 0.074(4) Uani 1 1 d U
H13 H 0.1557 0.3497 -0.2832 0.089 Uiso 1 1 calc R
C13A C 0.2068(10) 0.2496(6) 0.3849(10) 0.074(3) Uani 1 1 d U
H13A H 0.2480 0.2506 0.4476 0.088 Uiso 1 1 calc R
C14 C 0.2103(11) 0.3563(7) -0.4144(10) 0.085(4) Uani 1 1 d U
H14 H 0.1495 0.3508 -0.4576 0.102 Uiso 1 1 calc R
C14A C 0.1025(11) 0.2482(7) 0.3787(12) 0.085(4) Uani 1 1 d U
H14A H 0.0736 0.2476 0.4373 0.102 Uiso 1 1 calc R
C15 C 0.3018(13) 0.3663(6) -0.4527(11) 0.084(4) Uani 1 1 d U
H15 H 0.3018 0.3677 -0.5220 0.101 Uiso 1 1 calc R
C15A C 0.0438(11) 0.2478(6) 0.2888(14) 0.087(4) Uani 1 1 d U
H15A H -0.0261 0.2468 0.2845 0.104 Uiso 1 1 calc R
C16 C 0.3873(12) 0.3735(7) -0.3890(11) 0.085(4) Uani 1 1 d U
H16 H 0.4467 0.3812 -0.4144 0.101 Uiso 1 1 calc R
C16A C 0.0860(11) 0.2488(7) 0.2038(13) 0.095(4) Uani 1 1 d U
H16A H 0.0443 0.2499 0.1414 0.114 Uiso 1 1 calc R
C17 C 0.3900(9) 0.3700(5) -0.2857(10) 0.067(3) Uani 1 1 d U
H17 H 0.4513 0.3735 -0.2426 0.080 Uiso 1 1 calc R
C17A C 0.1860(10) 0.2483(6) 0.2070(10) 0.074(3) Uani 1 1 d U
H17A H 0.2130 0.2472 0.1473 0.089 Uiso 1 1 calc R
C18 C 0.2017(10) 0.2198(5) -0.0920(10) 0.066(3) Uani 1 1 d U
C18A C 0.3831(9) 0.3964(5) 0.2104(9) 0.056(3) Uani 1 1 d U
C19 C 0.1952(10) 0.1564(5) -0.0905(10) 0.070(3) Uani 1 1 d U
C19A C 0.3781(9) 0.4599(5) 0.2087(10) 0.067(3) Uani 1 1 d U
C20 C 0.2791(12) 0.1223(6) -0.1035(13) 0.097(5) Uani 1 1 d U
H20 H 0.3401 0.1405 -0.1088 0.116 Uiso 1 1 calc R
C20A C 0.3459(11) 0.4883(6) 0.2900(14) 0.088(4) Uani 1 1 d U
H20A H 0.3335 0.4668 0.3457 0.106 Uiso 1 1 calc R
C21 C 0.2724(16) 0.0645(8) -0.1082(19) 0.139(8) Uani 1 1 d U
H21 H 0.3282 0.0423 -0.1182 0.166 Uiso 1 1 calc R
C21A C 0.3322(12) 0.5496(6) 0.2878(15) 0.102(5) Uani 1 1 d U
H21A H 0.3065 0.5682 0.3400 0.122 Uiso 1 1 calc R
C22 C 0.1802(17) 0.0360(7) -0.0980(16) 0.126(7) Uani 1 1 d U
H22 H 0.1747 -0.0046 -0.1027 0.151 Uiso 1 1 calc R
C22A C 0.3566(12) 0.5821(6) 0.2091(16) 0.100(5) Uani 1 1 d U
H22A H 0.3507 0.6228 0.2097 0.120 Uiso 1 1 calc R
C23 C 0.1005(16) 0.0689(7) -0.0812(16) 0.120(6) Uani 1 1 d U
H23 H 0.0401 0.0510 -0.0726 0.144 Uiso 1 1 calc R
C23A C 0.3900(13) 0.5543(6) 0.1284(14) 0.101(5) Uani 1 1 d U
H23A H 0.4039 0.5762 0.0738 0.122 Uiso 1 1 calc R
C24 C 0.1091(10) 0.1295(5) -0.0770(10) 0.072(3) Uani 1 1 d U
H24 H 0.0544 0.1519 -0.0645 0.086 Uiso 1 1 calc R
C24A C 0.4029(12) 0.4931(6) 0.1289(12) 0.084(4) Uani 1 1 d U
H24A H 0.4279 0.4748 0.0761 0.101 Uiso 1 1 calc R
N1 N 0.2534(7) 0.3060(4) -0.1063(8) 0.060(2) Uani 1 1 d U
N1A N 0.3864(7) 0.3088(4) 0.2587(7) 0.057(2) Uani 1 1 d U
N2 N 0.2795(8) 0.2484(4) -0.1201(8) 0.066(3) Uani 1 1 d U
N2A N 0.3660(8) 0.3651(4) 0.2863(7) 0.063(3) Uani 1 1 d U
N3 N 0.1244(8) 0.2549(5) -0.0671(8) 0.067(2) Uani 1 1 d U
N3A N 0.4145(7) 0.3656(4) 0.1317(7) 0.059(2) Uani 1 1 d U
S1 S 0.1262(2) 0.37976(15) -0.0556(3) 0.0708(10) Uani 1 1 d U
S1A S 0.4391(3) 0.24101(14) 0.1219(3) 0.0667(10) Uani 1 1 d U
O1 O 0.1196(8) 0.4939(4) -0.0400(9) 0.094(3) Uani 1 1 d U
O1A O 0.4655(7) 0.1301(4) 0.1027(7) 0.076(3) Uani 1 1 d U
O2 O 0.4023(5) 0.3629(3) -0.0819(6) 0.0566(19) Uani 1 1 d U
H2O H 0.4032 0.3601 -0.0208 0.085 Uiso 1 1 calc R
O2A O 0.4112(6) 0.2481(3) 0.4026(6) 0.061(2) Uani 1 1 d U
H2O1 H 0.4726 0.2501 0.4045 0.092 Uiso 1 1 calc R

loop_
_atom_site_aniso_label
_atom_site_aniso_U_11
_atom_site_aniso_U_22
_atom_site_aniso_U_33
_atom_site_aniso_U_23
_atom_site_aniso_U_13
_atom_site_aniso_U_12
C1 0.069(8) 0.062(5) 0.091(10) -0.018(7) 0.008(7) 0.013(5)
C1A 0.084(9) 0.054(5) 0.067(8) -0.003(5) 0.023(7) 0.019(6)
C2 0.093(9) 0.076(7) 0.097(11) -0.023(8) 0.012(8) 0.020(7)
C2A 0.118(12) 0.062(6) 0.073(8) -0.001(6) 0.029(8) 0.000(8)
C3 0.121(12) 0.075(7) 0.133(16) -0.020(10) 0.007(11) 0.023(8)
C3A 0.127(13) 0.063(7) 0.107(11) 0.021(7) 0.022(10) 0.035(9)
C4 0.152(15) 0.068(8) 0.101(13) -0.010(9) 0.013(11) -0.001(8)
C4A 0.155(16) 0.044(7) 0.138(14) -0.001(6) 0.015(13) 0.004(9)
C5 0.135(14) 0.074(8) 0.144(17) -0.001(10) 0.040(12) -0.005(8)
C5A 0.166(17) 0.062(7) 0.109(11) -0.037(8) 0.025(12) -0.001(10)
C6 0.107(10) 0.069(7) 0.108(13) -0.017(8) 0.035(9) -0.002(7)
C6A 0.193(19) 0.068(6) 0.074(9) -0.005(6) 0.047(11) 0.037(10)
C7 0.063(8) 0.071(6) 0.088(10) -0.014(7) 0.006(7) 0.008(5)
C7A 0.047(6) 0.059(5) 0.068(7) -0.007(5) 0.015(6) 0.002(5)
C8 0.072(8) 0.053(5) 0.080(9) -0.010(6) 0.020(7) -0.001(5)
C8A 0.058(7) 0.056(5) 0.050(6) 0.000(4) 0.003(5) 0.006(5)
C9 0.060(6) 0.052(4) 0.058(7) 0.009(5) 0.016(6) 0.012(4)
C9A 0.060(7) 0.062(5) 0.042(6) -0.003(4) 0.013(5) -0.003(5)
C10 0.056(6) 0.062(5) 0.059(7) 0.003(6) 0.022(6) -0.007(5)
C10A 0.057(7) 0.065(5) 0.049(6) -0.002(5) 0.014(5) -0.002(5)
C11 0.043(5) 0.044(4) 0.052(5) -0.012(5) 0.011(4) -0.008(4)
C11A 0.064(5) 0.061(5) 0.046(5) 0.002(5) 0.012(4) 0.008(5)
C12 0.056(6) 0.037(5) 0.054(5) -0.002(4) 0.017(4) 0.004(5)
C12A 0.067(5) 0.035(5) 0.059(6) 0.008(5) 0.021(4) 0.004(5)
C13 0.065(6) 0.106(10) 0.052(6) -0.012(7) 0.009(5) 0.005(7)
C13A 0.075(6) 0.087(9) 0.065(7) -0.023(7) 0.032(6) -0.015(7)
C14 0.090(8) 0.111(11) 0.051(6) -0.013(8) 0.002(6) 0.004(8)
C14A 0.083(8) 0.089(10) 0.095(8) 0.014(9) 0.050(7) -0.005(8)
C15 0.125(10) 0.083(9) 0.050(7) -0.010(7) 0.030(6) -0.001(9)
C15A 0.061(7) 0.081(9) 0.125(10) -0.003(10) 0.031(6) -0.012(7)
C16 0.093(8) 0.101(11) 0.069(7) -0.013(8) 0.042(6) 0.012(8)
C16A 0.075(7) 0.116(12) 0.092(8) -0.004(10) 0.005(7) 0.017(9)
C17 0.063(6) 0.077(8) 0.066(6) -0.005(7) 0.024(5) 0.004(6)
C17A 0.070(6) 0.089(9) 0.066(6) 0.007(7) 0.022(5) 0.000(7)
C18 0.068(7) 0.056(5) 0.068(8) 0.014(6) -0.002(6) -0.006(4)
C18A 0.058(7) 0.054(5) 0.058(7) -0.003(4) 0.013(6) -0.010(5)
C19 0.075(7) 0.056(5) 0.071(9) 0.013(6) -0.012(7) -0.003(4)
C19A 0.070(8) 0.051(5) 0.076(8) -0.001(5) -0.003(6) -0.014(6)
C20 0.081(8) 0.065(6) 0.130(14) 0.008(9) -0.026(9) 0.013(6)
C20A 0.094(10) 0.053(6) 0.124(11) -0.009(6) 0.037(9) -0.005(7)
C21 0.143(14) 0.065(8) 0.20(2) -0.012(13) 0.015(16) 0.025(8)
C21A 0.100(12) 0.057(7) 0.146(14) -0.006(8) 0.014(10) 0.013(8)
C22 0.175(16) 0.044(8) 0.146(18) 0.011(9) -0.009(15) -0.005(7)
C22A 0.088(11) 0.048(7) 0.155(15) -0.005(6) -0.008(10) -0.012(7)
C23 0.143(13) 0.063(7) 0.149(17) 0.028(11) 0.010(13) -0.026(8)
C23A 0.120(13) 0.059(7) 0.113(12) 0.006(7) -0.020(9) -0.032(8)
C24 0.075(7) 0.057(6) 0.080(9) 0.028(6) 0.000(7) -0.007(5)
C24A 0.107(11) 0.054(6) 0.086(9) 0.016(6) -0.001(8) -0.008(7)
N1 0.064(5) 0.052(4) 0.068(6) -0.004(5) 0.021(5) -0.006(4)
N1A 0.065(6) 0.060(4) 0.052(5) -0.005(4) 0.030(5) -0.003(4)
N2 0.074(6) 0.048(4) 0.073(7) 0.010(5) 0.007(5) 0.002(4)
N2A 0.081(7) 0.056(5) 0.058(6) -0.002(4) 0.030(5) 0.012(5)
N3 0.068(6) 0.064(5) 0.068(7) 0.009(5) 0.004(5) -0.003(4)
N3A 0.060(6) 0.066(5) 0.054(5) 0.004(4) 0.021(5) 0.005(5)
S1 0.062(2) 0.074(2) 0.085(2) -0.0095(18) 0.0383(18) -0.0020(15)
S1A 0.081(2) 0.0658(19) 0.062(2) -0.0010(15) 0.0370(17) 0.0049(16)
O1 0.090(7) 0.077(6) 0.122(9) -0.013(6) 0.039(6) 0.000(5)
O1A 0.093(6) 0.061(5) 0.082(6) -0.009(4) 0.038(5) -0.014(5)
O2 0.049(4) 0.062(5) 0.060(5) 0.008(4) 0.012(3) 0.001(3)
O2A 0.068(5) 0.069(5) 0.051(4) 0.000(4) 0.021(4) 0.010(4)

loop_
_atom_type_symbol
_atom_type_description
_atom_type_scat_dispersion_real
_atom_type_scat_dispersion_imag
_atom_type_scat_source
C C 0.0033 0.0016 'International Tables Vol C Tables 4.2.6.8 and 6.1.1.4'
N N 0.0061 0.0033 'International Tables Vol C Tables 4.2.6.8 and 6.1.1.4'
S S 0.1246 0.1234 'International Tables Vol C Tables 4.2.6.8 and 6.1.1.4'
O O 0.0106 0.0060 'International Tables Vol C Tables 4.2.6.8 and 6.1.1.4'
H H 0.0000 0.0000 'International Tables Vol C Tables 4.2.6.8 and 6.1.1.4'

loop_
_geom_angle_atom_site_label_1
_geom_angle_atom_site_label_2
_geom_angle_atom_site_label_3
_geom_angle
C2 C1 C6 117.7(14)
C2 C1 C7 117.5(13)
C6 C1 C7 124.7(12)
C6A C1A C2A 116.2(13)
C6A C1A C7A 120.9(12)
C2A C1A C7A 122.8(11)
C1 C2 C3 120.4(16)
C1 C2 H2 119.8
C3 C2 H2 119.8
C3A C2A C1A 119.2(14)
C3A C2A H2A 120.4
C1A C2A H2A 120.4
C2 C3 C4 119.3(16)
C2 C3 H3 120.3
C4 C3 H3 120.3
C4A C3A C2A 123.0(17)
C4A C3A H3A 118.5
C2A C3A H3A 118.5
C5 C4 C3 118.9(17)
C5 C4 H4 120.6
C3 C4 H4 120.6
C3A C4A C5A 119.4(15)
C3A C4A H4A 120.3
C5A C4A H4A 120.3
C6 C5 C4 121.0(18)
C6 C5 H5 119.5
C4 C5 H5 119.5
C6A C5A C4A 118.8(15)
C6A C5A H5A 120.6
C4A C5A H5A 120.6
C5 C6 C1 122.7(16)
C5 C6 H6 118.7
C1 C6 H6 118.7
C5A C6A C1A 123.2(15)
C5A C6A H6A 118.4
C1A C6A H6A 118.4
O1 C7 C8 116.5(13)
O1 C7 C1 122.5(12)
C8 C7 C1 120.9(12)
O1A C7A C1A 121.4(10)
O1A C7A C8A 115.6(10)
C1A C7A C8A 122.9(11)
C9 C8 C7 123.0(12)
C9 C8 H8 118.5
C7 C8 H8 118.5
C9A C8A C7A 121.0(11)
C9A C8A H8A 119.5
C7A C8A H8A 119.5
C8 C9 C11 123.6(11)
C8 C9 S1 124.1(9)
C11 C9 S1 112.2(8)
C8A C9A C11A 120.9(10)
C8A C9A S1A 126.7(9)
C11A C9A S1A 112.2(8)
N1 C10 N3 111.8(11)
N1 C10 S1 115.0(8)
N3 C10 S1 133.2(9)
N1A C10A N3A 113.6(10)
N1A C10A S1A 113.1(9)
N3A C10A S1A 133.2(9)
O2 C11 N1 111.4(9)
O2 C11 C9 113.5(9)
N1 C11 C9 104.1(8)
O2 C11 C12 108.0(8)
N1 C11 C12 109.3(8)
C9 C11 C12 110.5(9)
O2A C11A N1A 112.3(10)
O2A C11A C12A 110.7(9)
N1A C11A C12A 107.3(9)
O2A C11A C9A 112.8(9)
N1A C11A C9A 101.8(8)
C12A C11A C9A 111.5(9)
C17 C12 C13 119.7(12)
C17 C12 C11 122.5(11)
C13 C12 C11 117.8(10)
C13A C12A C17A 118.7(12)
C13A C12A C11A 119.9(11)
C17A C12A C11A 121.3(10)
C12 C13 C14 121.1(13)
C12 C13 H13 119.5
C14 C13 H13 119.5
C12A C13A C14A 119.6(13)
C12A C13A H13A 120.2
C14A C13A H13A 120.2
C13 C14 C15 117.7(14)
C13 C14 H14 121.2
C15 C14 H14 121.2
C15A C14A C13A 120.0(13)
C15A C14A H14A 120.0
C13A C14A H14A 120.0
C16 C15 C14 119.7(13)
C16 C15 H15 120.2
C14 C15 H15 120.2
C14A C15A C16A 119.8(14)
C14A C15A H15A 120.1
C16A C15A H15A 120.1
C15 C16 C17 121.3(13)
C15 C16 H16 119.4
C17 C16 H16 119.4
C17A C16A C15A 121.7(15)
C17A C16A H16A 119.2
C15A C16A H16A 119.1
C12 C17 C16 120.5(13)
C12 C17 H17 119.8
C16 C17 H17 119.8
C16A C17A C12A 120.1(13)
C16A C17A H17A 120.0
C12A C17A H17A 120.0
N2 C18 N3 115.7(10)
N2 C18 C19 122.9(12)
N3 C18 C19 121.4(11)
N2A C18A N3A 115.6(10)
N2A C18A C19A 123.4(11)
N3A C18A C19A 120.9(11)
C24 C19 C20 119.1(13)
C24 C19 C18 120.8(13)
C20 C19 C18 120.0(13)
C24A C19A C20A 119.3(13)
C24A C19A C18A 122.6(13)
C20A C19A C18A 118.1(12)
C21 C20 C19 120.7(17)
C21 C20 H20 119.7
C19 C20 H20 119.7
C19A C20A C21A 120.0(16)
C19A C20A H20A 120.0
C21A C20A H20A 120.0
C20 C21 C22 120.2(18)
C20 C21 H21 119.9
C22 C21 H21 119.9
C22A C21A C20A 120.4(17)
C22A C21A H21A 119.8
C20A C21A H21A 119.8
C23 C22 C21 119.0(16)
C23 C22 H22 120.5
C21 C22 H22 120.5
C21A C22A C23A 119.9(15)
C21A C22A H22A 120.0
C23A C22A H22A 120.0
C22 C23 C24 119.7(17)
C22 C23 H23 120.1
C24 C23 H23 120.1
C22A C23A C24A 120.3(17)
C22A C23A H23A 119.9
C24A C23A H23A 119.9
C19 C24 C23 121.1(15)
C19 C24 H24 119.4
C23 C24 H24 119.4
C19A C24A C23A 120.0(16)
C19A C24A H24A 120.0
C23A C24A H24A 120.0
C10 N1 N2 111.1(9)
C10 N1 C11 118.9(10)
N2 N1 C11 129.5(9)
C10A N1A N2A 107.8(9)
C10A N1A C11A 121.2(9)
N2A N1A C11A 129.4(8)
C18 N2 N1 101.5(10)
C18A N2A N1A 103.6(9)
C10 N3 C18 99.8(9)
C10A N3A C18A 99.2(9)
C10 S1 C9 89.3(5)
C10A S1A C9A 90.1(5)
C11 O2 H2O 109.5
C11A O2A H2O1 109.5

loop_
_geom_bond_atom_site_label_1
_geom_bond_atom_site_label_2
_geom_bond_distance
C1 C2 1.369(17)
C1 C6 1.375(19)
C1 C7 1.495(19)
C1A C6A 1.376(14)
C1A C2A 1.407(18)
C1A C7A 1.464(16)
C2 C3 1.38(2)
C2 H2 0.9300
C2A C3A 1.348(18)
C2A H2A 0.9300
C3 C4 1.39(2)
C3 H3 0.9300
C3A C4A 1.34(2)
C3A H3A 0.9300
C4 C5 1.36(2)
C4 H4 0.9300
C4A C5A 1.37(2)
C4A H4A 0.9300
C5 C6 1.31(2)
C5 H5 0.9300
C5A C6A 1.35(2)
C5A H5A 0.9300
C6 H6 0.9300
C6A H6A 0.9300
C7 O1 1.217(16)
C7 C8 1.457(17)
C7A O1A 1.266(14)
C7A C8A 1.473(15)
C8 C9 1.294(16)
C8 H8 0.9300
C8A C9A 1.279(15)
C8A H8A 0.9300
C9 C11 1.511(14)
C9 S1 1.805(11)
C9A C11A 1.584(15)
C9A S1A 1.788(11)
C10 N1 1.301(13)
C10 N3 1.374(14)
C10 S1 1.726(12)
C10A N1A 1.308(14)
C10A N3A 1.343(14)
C10A S1A 1.770(12)
C11 O2 1.397(12)
C11 N1 1.458(13)
C11 C12 1.552(15)
C11A O2A 1.373(13)
C11A N1A 1.459(14)
C11A C12A 1.537(15)
C12 C17 1.346(15)
C12 C13 1.365(16)
C12A C13A 1.370(15)
C12A C17A 1.370(17)
C13 C14 1.388(18)
C13 H13 0.9300
C13A C14A 1.388(18)
C13A H13A 0.9300
C14 C15 1.42(2)
C14 H14 0.9300
C14A C15A 1.33(2)
C14A H14A 0.9300
C15 C16 1.33(2)
C15 H15 0.9300
C15A C16A 1.35(2)
C15A H15A 0.9300
C16 C17 1.383(18)
C16 H16 0.9300
C16A C17A 1.335(18)
C16A H16A 0.9300
C17 H17 0.9300
C17A H17A 0.9300
C18 N2 1.333(15)
C18 N3 1.390(16)
C18 C19 1.447(17)
C18A N2A 1.294(14)
C18A N3A 1.386(14)
C18A C19A 1.447(16)
C19 C24 1.345(17)
C19 C20 1.401(19)
C19A C24A 1.393(18)
C19A C20A 1.395(19)
C20 C21 1.32(2)
C20 H20 0.9300
C20A C21A 1.407(19)
C20A H20A 0.9300
C21 C22 1.42(3)
C21 H21 0.9300
C21A C22A 1.37(2)
C21A H21A 0.9300
C22 C23 1.35(3)
C22 H22 0.9300
C22A C23A 1.39(2)
C22A H22A 0.9300
C23 C24 1.39(2)
C23 H23 0.9300
C23A C24A 1.403(19)
C23A H23A 0.9300
C24 H24 0.9300
C24A H24A 0.9300
N1 N2 1.377(13)
N1A N2A 1.374(12)
O2 H2O 0.8200
O2A H2O1 0.8200

loop_
_geom_torsion_atom_site_label_1
_geom_torsion_atom_site_label_2
_geom_torsion_atom_site_label_3
_geom_torsion_atom_site_label_4
_geom_torsion
C6 C1 C2 C3 0(2)
C7 C1 C2 C3 -175.9(15)
C6A C1A C2A C3A 2(2)
C7A C1A C2A C3A 178.0(13)
C1 C2 C3 C4 -1(3)
C1A C2A C3A C4A -1(3)
C2 C3 C4 C5 1(3)
C2A C3A C4A C5A 1(3)
C3 C4 C5 C6 0(3)
C3A C4A C5A C6A -2(3)
C4 C5 C6 C1 0(3)
C2 C1 C6 C5 1(3)
C7 C1 C6 C5 176.1(17)
C4A C5A C6A C1A 3(3)
C2A C1A C6A C5A -3(3)
C7A C1A C6A C5A -179.4(16)
C2 C1 C7 O1 -10(2)
C6 C1 C7 O1 173.9(16)
C2 C1 C7 C8 171.7(14)
C6 C1 C7 C8 -4(2)
C6A C1A C7A O1A -12(2)
C2A C1A C7A O1A 172.3(13)
C6A C1A C7A C8A 167.1(14)
C2A C1A C7A C8A -8.9(19)
O1 C7 C8 C9 7(2)
C1 C7 C8 C9 -174.7(13)
O1A C7A C8A C9A 2.1(17)
C1A C7A C8A C9A -176.8(12)
C7 C8 C9 C11 179.2(12)
C7 C8 C9 S1 -1(2)
C7A C8A C9A C11A 176.7(10)
C7A C8A C9A S1A 0.2(17)
C8 C9 C11 O2 55.4(16)
S1 C9 C11 O2 -124.1(9)
C8 C9 C11 N1 176.7(12)
S1 C9 C11 N1 -2.7(11)
C8 C9 C11 C12 -66.0(15)
S1 C9 C11 C12 114.5(8)
C8A C9A C11A O2A 54.2(15)
S1A C9A C11A O2A -128.9(9)
C8A C9A C11A N1A 174.8(11)
S1A C9A C11A N1A -8.3(11)
C8A C9A C11A C12A -71.1(14)
S1A C9A C11A C12A 105.8(9)
O2 C11 C12 C17 -5.4(13)
N1 C11 C12 C17 -126.8(11)
C9 C11 C12 C17 119.2(11)
O2 C11 C12 C13 175.7(10)
N1 C11 C12 C13 54.3(13)
C9 C11 C12 C13 -59.7(13)
O2A C11A C12A C13A 8.2(15)
N1A C11A C12A C13A -114.6(11)
C9A C11A C12A C13A 134.7(11)
O2A C11A C12A C17A -174.4(10)
N1A C11A C12A C17A 62.8(14)
C9A C11A C12A C17A -47.9(14)
C17 C12 C13 C14 1(2)
C11 C12 C13 C14 179.7(12)
C17A C12A C13A C14A 0.4(18)
C11A C12A C13A C14A 177.9(12)
C12 C13 C14 C15 -2(2)
C12A C13A C14A C15A -1(2)
C13 C14 C15 C16 0(2)
C13A C14A C15A C16A 0(2)
C14 C15 C16 C17 2(2)
C14A C15A C16A C17A 2(3)
C13 C12 C17 C16 1.5(19)
C11 C12 C17 C16 -177.4(11)
C15 C16 C17 C12 -3(2)
C15A C16A C17A C12A -3(2)
C13A C12A C17A C16A 2(2)
C11A C12A C17A C16A -175.8(12)
N2 C18 C19 C24 -169.6(13)
N3 C18 C19 C24 8(2)
N2 C18 C19 C20 10(2)
N3 C18 C19 C20 -172.0(13)
N2A C18A C19A C24A 175.8(13)
N3A C18A C19A C24A 0.8(19)
N2A C18A C19A C20A -5.0(19)
N3A C18A C19A C20A 180.0(12)
C24 C19 C20 C21 4(3)
C18 C19 C20 C21 -176.0(18)
C24A C19A C20A C21A 4(2)
C18A C19A C20A C21A -174.9(13)
C19 C20 C21 C22 -1(3)
C19A C20A C21A C22A -4(2)
C20 C21 C22 C23 -1(4)
C20A C21A C22A C23A 3(3)
C21 C22 C23 C24 2(3)
C21A C22A C23A C24A -3(3)
C20 C19 C24 C23 -4(2)
C18 C19 C24 C23 176.3(15)
C22 C23 C24 C19 1(3)
C20A C19A C24A C23A -4(2)
C18A C19A C24A C23A 175.7(13)
C22A C23A C24A C19A 3(2)
N3 C10 N1 N2 0.9(15)
S1 C10 N1 N2 178.9(8)
N3 C10 N1 C11 173.3(10)
S1 C10 N1 C11 -8.6(15)
O2 C11 N1 C10 129.8(11)
C9 C11 N1 C10 7.1(14)
C12 C11 N1 C10 -111.0(11)
O2 C11 N1 N2 -59.4(14)
C9 C11 N1 N2 178.0(11)
C12 C11 N1 N2 59.9(14)
N3A C10A N1A N2A 3.6(14)
S1A C10A N1A N2A -179.9(8)
N3A C10A N1A C11A 170.8(10)
S1A C10A N1A C11A -12.6(14)
O2A C11A N1A C10A 134.3(11)
C12A C11A N1A C10A -103.8(12)
C9A C11A N1A C10A 13.3(13)
O2A C11A N1A N2A -61.5(15)
C12A C11A N1A N2A 60.4(14)
C9A C11A N1A N2A 177.5(11)
N3 C18 N2 N1 3.8(14)
C19 C18 N2 N1 -178.3(12)
C10 N1 N2 C18 -2.7(13)
C11 N1 N2 C18 -174.2(11)
N3A C18A N2A N1A -0.3(14)
C19A C18A N2A N1A -175.5(11)
C10A N1A N2A C18A -1.9(13)
C11A N1A N2A C18A -167.7(11)
N1 C10 N3 C18 1.3(13)
S1 C10 N3 C18 -176.3(11)
N2 C18 N3 C10 -3.3(14)
C19 C18 N3 C10 178.8(12)
N1A C10A N3A C18A -3.4(13)
S1A C10A N3A C18A -179.1(10)
N2A C18A N3A C10A 2.2(14)
C19A C18A N3A C10A 177.6(11)
N1 C10 S1 C9 5.3(10)
N3 C10 S1 C9 -177.2(13)
C8 C9 S1 C10 179.5(13)
C11 C9 S1 C10 -1.0(9)
N1A C10A S1A C9A 5.0(9)
N3A C10A S1A C9A -179.3(12)
C8A C9A S1A C10A 179.2(12)
C11A C9A S1A C10A 2.5(9)
